data_7153391
loop_
_publ_author_name
'Banide, Emilie V.'
'O'Connor, Crystal'
'Fortune, Natasha'
'Ortin, Yannick'
'Milosevic, Sandra'
'M\"uller-Bunz, Helge'
'McGlinchey, Michael J.'

_publ_section_title
;
 Syntheses, X-ray crystal structures and reactivity of fluorenylidene- and
 dibenzosuberenylidene-allenes: convenient precursors to
 dispirotetracenes, di-indenotetracenes and
 2-phenyl-11bH-dibenz[cd,h]azulene.
;
_journal_issue 17
_journal_name_full 'Organic &amp; biomolecular chemistry'
_journal_page_first 3997
_journal_page_last 4010
_journal_paper_doi 10.1039/c004868b
_journal_volume 8
_journal_year 2010
_chemical_formula_moiety 'C44 H26 F6, 0.5(C6 H14)'
_chemical_formula_sum 'C47 H33 F6'
_chemical_formula_weight 711.73
_chemical_name_systematic
;
?
;
_space_group_IT_number 2
_symmetry_cell_setting triclinic
_symmetry_space_group_name_Hall '-P 1'
_symmetry_space_group_name_H-M 'P -1'
_atom_sites_solution_hydrogens difmap
_atom_sites_solution_primary direct
_atom_sites_solution_secondary difmap
_audit_creation_method SHELXL-97
_cell_angle_alpha 91.991(3)
_cell_angle_beta 101.326(3)
_cell_angle_gamma 109.783(3)
_cell_formula_units_Z 2
_cell_length_a 9.0486(15)
_cell_length_b 11.2654(19)
_cell_length_c 18.715(3)
_cell_measurement_reflns_used 5592
_cell_measurement_temperature 100(2)
_cell_measurement_theta_max 28.20
_cell_measurement_theta_min 2.34
_cell_volume 1749.6(5)
_computing_cell_refinement 'Bruker SAINT'
_computing_data_collection 'Bruker SMART'
_computing_data_reduction 'Bruker SAINT'
_computing_molecular_graphics 'Bruker SHELXTL'
_computing_publication_material 'Bruker SHELXTL'
_computing_structure_refinement 'SHELXL-97 (Sheldrick, 1997)'
_computing_structure_solution 'SHELXS-97 (Sheldrick, 1990)'
_diffrn_ambient_temperature 100(2)
_diffrn_detector_area_resol_mean 8.366
_diffrn_measured_fraction_theta_full 0.998
_diffrn_measured_fraction_theta_max 0.998
_diffrn_measurement_device_type 'CCD area detector'
_diffrn_measurement_method '\f and \w scans'
_diffrn_radiation_monochromator graphite
_diffrn_radiation_source 'sealed tube'
_diffrn_radiation_type MoK\a
_diffrn_radiation_wavelength 0.71073
_diffrn_reflns_av_R_equivalents 0.0285
_diffrn_reflns_av_sigmaI/netI 0.0243
_diffrn_reflns_limit_h_max 11
_diffrn_reflns_limit_h_min -11
_diffrn_reflns_limit_k_max 13
_diffrn_reflns_limit_k_min -13
_diffrn_reflns_limit_l_max 23
_diffrn_reflns_limit_l_min -23
_diffrn_reflns_number 27144
_diffrn_reflns_theta_full 26.00
_diffrn_reflns_theta_max 26.00
_diffrn_reflns_theta_min 1.93
_exptl_absorpt_coefficient_mu 0.099
_exptl_absorpt_correction_T_max 0.9613
_exptl_absorpt_correction_T_min 0.7106
_exptl_absorpt_correction_type multi-scan
_exptl_absorpt_process_details
;
SADABS v.2.10 (Bruker,2003) was used for absorption correction.
R(int) for selected reflections was 0.114 before and 0.027 after
correction. The Ratio of minimum to maximum transmission is 0.739251.
The \l/2 correction factor is 0.0015.
;
_exptl_crystal_colour yellow
_exptl_crystal_density_diffrn 1.351
_exptl_crystal_density_method 'not measured'
_exptl_crystal_description block
_exptl_crystal_F_000 738
_exptl_crystal_size_max 1.20
_exptl_crystal_size_mid 0.60
_exptl_crystal_size_min 0.40
_refine_diff_density_max 0.708
_refine_diff_density_min -0.465
_refine_diff_density_rms 0.048
_refine_ls_extinction_method none
_refine_ls_goodness_of_fit_ref 1.026
_refine_ls_hydrogen_treatment mixed
_refine_ls_matrix_type full
_refine_ls_number_parameters 583
_refine_ls_number_reflns 6863
_refine_ls_number_restraints 0
_refine_ls_restrained_S_all 1.026
_refine_ls_R_factor_all 0.0516
_refine_ls_R_factor_gt 0.0449
_refine_ls_shift/su_max 0.002
_refine_ls_shift/su_mean 0.001
_refine_ls_structure_factor_coef Fsqd
_refine_ls_weighting_details 'calc w=1/[\s^2^(Fo^2^)+(0.0589P)^2^+1.1337P] where P=(Fo^2^+2Fc^2^)/3'
_refine_ls_weighting_scheme calc
_refine_ls_wR_factor_gt 0.1150
_refine_ls_wR_factor_ref 0.1203
_reflns_number_gt 5974
_reflns_number_total 6863
_reflns_threshold_expression I>2\s(I)
_cod_data_source_file c004868b.txt
_cod_data_source_block mjm59(12)
_cod_depositor_comments
;

2018-12-10
Z value and formula fixed to values more according to usual
chemical conventions.                 miguel
;
_cod_original_formula_sum 'C94 H66 F12'
_cod_original_formula_weight 1423.47
_cod_original_formula_moiety '2 C44 H26 F6, C6 H14'
_cod_original_formula_units_Z 1
_cod_database_code 7153391

loop_
_symmetry_equiv_pos_as_xyz
'x, y, z'
'-x, -y, -z'

loop_
_atom_site_label
_atom_site_type_symbol
_atom_site_fract_x
_atom_site_fract_y
_atom_site_fract_z
_atom_site_U_iso_or_equiv
_atom_site_adp_type
_atom_site_occupancy
_atom_site_symmetry_multiplicity
_atom_site_calc_flag
_atom_site_refinement_flags
C1 C 0.22375(17) 0.71602(14) 0.73674(8) 0.0163(3) Uani 1 1 d .
C5 C 0.21173(18) 0.80137(14) 0.68876(8) 0.0170(3) Uani 1 1 d .
C6 C 0.29348(18) 0.94105(14) 0.70530(8) 0.0178(3) Uani 1 1 d .
C7 C 0.38466(19) 1.01737(15) 0.76992(9) 0.0201(3) Uani 1 1 d .
H7 H 0.407(2) 0.9805(17) 0.8137(10) 0.021(4) Uiso 1 1 d .
C8 C 0.44516(19) 1.14859(15) 0.76924(9) 0.0220(3) Uani 1 1 d .
H8 H 0.506(2) 1.2020(18) 0.8138(11) 0.023(5) Uiso 1 1 d .
C9 C 0.41529(19) 1.20424(15) 0.70554(9) 0.0214(3) Uani 1 1 d .
H9 H 0.459(2) 1.2960(18) 0.7063(10) 0.021(4) Uiso 1 1 d .
C10 C 0.32471(19) 1.12905(15) 0.64050(9) 0.0211(3) Uani 1 1 d .
H10 H 0.302(2) 1.1673(17) 0.5962(10) 0.023(5) Uiso 1 1 d .
C11 C 0.26443(18) 0.99830(15) 0.64097(8) 0.0186(3) Uani 1 1 d .
C12 C 0.16566(18) 0.89809(15) 0.58156(8) 0.0195(3) Uani 1 1 d .
C13 C 0.1120(2) 0.90710(16) 0.50787(9) 0.0234(3) Uani 1 1 d .
H13 H 0.138(2) 0.9901(18) 0.4888(10) 0.025(5) Uiso 1 1 d .
C14 C 0.0194(2) 0.79660(17) 0.46176(9) 0.0256(4) Uani 1 1 d .
H14 H -0.022(2) 0.8026(19) 0.4110(12) 0.031(5) Uiso 1 1 d .
C15 C -0.0167(2) 0.67955(17) 0.48908(9) 0.0263(4) Uani 1 1 d .
H15 H -0.081(2) 0.6017(19) 0.4562(11) 0.030(5) Uiso 1 1 d .
C16 C 0.0391(2) 0.66996(16) 0.56266(9) 0.0230(3) Uani 1 1 d .
H16 H 0.014(2) 0.5892(19) 0.5803(10) 0.023(5) Uiso 1 1 d .
C17 C 0.13040(18) 0.78004(15) 0.60984(8) 0.0182(3) Uani 1 1 d .
C2 C 0.16696(18) 0.57754(14) 0.73669(8) 0.0160(3) Uani 1 1 d .
C18 C 0.03097(18) 0.48304(14) 0.70245(8) 0.0169(3) Uani 1 1 d .
H18 H -0.048(2) 0.5078(16) 0.6701(9) 0.014(4) Uiso 1 1 d .
C19 C -0.01848(18) 0.34713(14) 0.70978(8) 0.0171(3) Uani 1 1 d .
C20 C 0.08928(18) 0.28645(15) 0.73746(8) 0.0181(3) Uani 1 1 d .
H20 H 0.203(2) 0.3367(17) 0.7505(10) 0.021(4) Uiso 1 1 d .
C21 C 0.03530(19) 0.15709(15) 0.74121(8) 0.0194(3) Uani 1 1 d .
H21 H 0.111(2) 0.1175(17) 0.7606(10) 0.020(4) Uiso 1 1 d .
C22 C -0.12751(19) 0.08537(14) 0.71665(8) 0.0195(3) Uani 1 1 d .
C43 C -0.1839(2) -0.05529(16) 0.71921(10) 0.0256(4) Uani 1 1 d .
F1 F -0.11412(16) -0.08776(10) 0.78092(7) 0.0485(3) Uani 1 1 d .
F2 F -0.15223(18) -0.11560(11) 0.66508(7) 0.0533(4) Uani 1 1 d .
F3 F -0.34186(13) -0.10599(10) 0.71400(9) 0.0517(4) Uani 1 1 d .
C23 C -0.23646(19) 0.14293(15) 0.68829(9) 0.0208(3) Uani 1 1 d .
H23 H -0.346(2) 0.0949(18) 0.6709(10) 0.024(5) Uiso 1 1 d .
C24 C -0.18189(18) 0.27263(15) 0.68497(8) 0.0200(3) Uani 1 1 d .
H24 H -0.260(2) 0.3142(16) 0.6647(9) 0.017(4) Uiso 1 1 d .
C3 C 0.30244(17) 0.58536(14) 0.80285(8) 0.0161(3) Uani 1 1 d .
C25 C 0.26792(18) 0.50961(14) 0.86655(8) 0.0172(3) Uani 1 1 d .
C26 C 0.14241(19) 0.48890(15) 0.90244(9) 0.0205(3) Uani 1 1 d .
H26 H 0.061(2) 0.5244(17) 0.8874(10) 0.019(4) Uiso 1 1 d .
C27 C 0.1368(2) 0.41398(16) 0.95999(9) 0.0245(4) Uani 1 1 d .
H27 H 0.049(2) 0.3994(19) 0.9837(11) 0.031(5) Uiso 1 1 d .
C28 C 0.2539(2) 0.36047(16) 0.98124(9) 0.0255(4) Uani 1 1 d .
H28 H 0.249(2) 0.3106(19) 1.0184(11) 0.028(5) Uiso 1 1 d .
C29 C 0.3798(2) 0.38094(15) 0.94579(9) 0.0231(3) Uani 1 1 d .
H29 H 0.463(2) 0.3449(19) 0.9601(11) 0.028(5) Uiso 1 1 d .
C30 C 0.38662(18) 0.45646(14) 0.88867(8) 0.0183(3) Uani 1 1 d .
C31 C 0.50230(18) 0.49185(14) 0.84116(8) 0.0183(3) Uani 1 1 d .
C32 C 0.64432(19) 0.46871(15) 0.84262(9) 0.0216(3) Uani 1 1 d .
H32 H 0.682(2) 0.4205(17) 0.8795(10) 0.017(4) Uiso 1 1 d .
C33 C 0.72971(19) 0.51301(16) 0.78900(9) 0.0247(4) Uani 1 1 d .
H33 H 0.826(2) 0.4972(18) 0.7879(11) 0.029(5) Uiso 1 1 d .
C34 C 0.6742(2) 0.57859(15) 0.73473(9) 0.0239(3) Uani 1 1 d .
H34 H 0.734(2) 0.6103(18) 0.6975(10) 0.024(5) Uiso 1 1 d .
C35 C 0.53331(19) 0.60364(15) 0.73367(9) 0.0203(3) Uani 1 1 d .
H35 H 0.497(2) 0.6507(18) 0.6969(10) 0.022(4) Uiso 1 1 d .
C36 C 0.44913(17) 0.56124(13) 0.78765(8) 0.0170(3) Uani 1 1 d .
C4 C 0.33544(18) 0.73546(14) 0.81217(8) 0.0162(3) Uani 1 1 d .
H4 H 0.447(2) 0.7844(16) 0.8127(9) 0.014(4) Uiso 1 1 d .
C37 C 0.28647(18) 0.78136(13) 0.87716(8) 0.0174(3) Uani 1 1 d .
C38 C 0.13909(19) 0.79706(15) 0.87178(9) 0.0209(3) Uani 1 1 d .
H38 H 0.067(2) 0.7833(17) 0.8254(11) 0.023(5) Uiso 1 1 d .
C39 C 0.0989(2) 0.84022(16) 0.93315(9) 0.0238(3) Uani 1 1 d .
H39 H -0.001(2) 0.8518(18) 0.9271(10) 0.025(5) Uiso 1 1 d .
C40 C 0.2063(2) 0.86690(15) 1.00071(9) 0.0237(3) Uani 1 1 d .
C44 C 0.1695(2) 0.91828(19) 1.06734(10) 0.0334(4) Uani 1 1 d .
F4 F 0.01647(12) 0.90715(10) 1.05941(6) 0.0345(3) Uani 1 1 d .
F5 F 0.25387(17) 1.04310(14) 1.08490(9) 0.0753(6) Uani 1 1 d .
F6 F 0.20382(19) 0.86036(18) 1.12556(6) 0.0696(5) Uani 1 1 d .
C41 C 0.3542(2) 0.85090(16) 1.00696(9) 0.0237(3) Uani 1 1 d .
H41 H 0.429(2) 0.8695(17) 1.0542(11) 0.024(5) Uiso 1 1 d .
C42 C 0.39332(19) 0.80831(15) 0.94568(9) 0.0201(3) Uani 1 1 d .
H42 H 0.494(2) 0.7998(16) 0.9489(9) 0.018(4) Uiso 1 1 d .
C45 C 0.5410(3) 0.2294(3) 0.48492(14) 0.0551(6) Uani 1 1 d .
H45A H 0.4248 0.1820 0.4731 0.083 Uiso 1 1 calc R
H45B H 0.5956 0.1842 0.5180 0.083 Uiso 1 1 calc R
H45C H 0.5813 0.2373 0.4398 0.083 Uiso 1 1 calc R
C46 C 0.5737(3) 0.3598(3) 0.52172(17) 0.0686(8) Uani 1 1 d .
H46A H 0.5472 0.3502 0.5706 0.082 Uiso 1 1 calc R
H46B H 0.6906 0.4083 0.5297 0.082 Uiso 1 1 calc R
C47 C 0.4863(3) 0.4358(3) 0.48261(14) 0.0565(6) Uani 1 1 d .
H47A H 0.3697 0.3862 0.4739 0.068 Uiso 1 1 calc R
H47B H 0.5139 0.4456 0.4340 0.068 Uiso 1 1 calc R

loop_
_atom_site_aniso_label
_atom_site_aniso_U_11
_atom_site_aniso_U_22
_atom_site_aniso_U_33
_atom_site_aniso_U_23
_atom_site_aniso_U_13
_atom_site_aniso_U_12
C1 0.0170(7) 0.0166(7) 0.0154(7) -0.0021(5) 0.0039(6) 0.0064(6)
C5 0.0182(7) 0.0166(7) 0.0164(7) -0.0015(6) 0.0037(6) 0.0070(6)
C6 0.0178(7) 0.0175(7) 0.0200(7) 0.0019(6) 0.0057(6) 0.0079(6)
C7 0.0221(8) 0.0196(8) 0.0184(8) 0.0020(6) 0.0026(6) 0.0082(6)
C8 0.0208(8) 0.0190(8) 0.0235(8) -0.0024(6) 0.0023(6) 0.0054(6)
C9 0.0194(8) 0.0163(8) 0.0293(9) 0.0033(6) 0.0081(6) 0.0055(6)
C10 0.0220(8) 0.0213(8) 0.0235(8) 0.0063(6) 0.0082(6) 0.0099(6)
C11 0.0192(7) 0.0203(8) 0.0189(7) 0.0017(6) 0.0060(6) 0.0095(6)
C12 0.0211(8) 0.0213(8) 0.0192(8) 0.0007(6) 0.0057(6) 0.0107(6)
C13 0.0310(9) 0.0252(9) 0.0189(8) 0.0044(6) 0.0068(7) 0.0152(7)
C14 0.0339(9) 0.0327(9) 0.0145(8) 0.0010(7) 0.0024(7) 0.0189(8)
C15 0.0328(9) 0.0266(9) 0.0184(8) -0.0049(7) 0.0002(7) 0.0128(7)
C16 0.0291(9) 0.0202(8) 0.0194(8) 0.0003(6) 0.0030(7) 0.0098(7)
C17 0.0202(7) 0.0209(8) 0.0156(7) 0.0005(6) 0.0038(6) 0.0102(6)
C2 0.0191(7) 0.0181(7) 0.0135(7) 0.0007(5) 0.0047(6) 0.0093(6)
C18 0.0172(7) 0.0200(8) 0.0145(7) 0.0005(6) 0.0029(6) 0.0082(6)
C19 0.0185(7) 0.0181(7) 0.0134(7) -0.0029(5) 0.0036(6) 0.0052(6)
C20 0.0167(7) 0.0193(8) 0.0153(7) -0.0030(6) 0.0016(6) 0.0040(6)
C21 0.0217(8) 0.0201(8) 0.0166(7) -0.0003(6) 0.0028(6) 0.0088(6)
C22 0.0222(8) 0.0175(8) 0.0179(7) -0.0007(6) 0.0055(6) 0.0054(6)
C43 0.0242(8) 0.0209(8) 0.0311(9) 0.0016(7) 0.0061(7) 0.0073(7)
F1 0.0603(8) 0.0253(6) 0.0504(7) 0.0127(5) -0.0054(6) 0.0118(5)
F2 0.0805(9) 0.0220(6) 0.0610(8) -0.0052(5) 0.0354(7) 0.0126(6)
F3 0.0273(6) 0.0222(6) 0.1019(11) 0.0159(6) 0.0154(6) 0.0024(5)
C23 0.0160(8) 0.0202(8) 0.0227(8) -0.0012(6) 0.0027(6) 0.0030(6)
C24 0.0182(7) 0.0212(8) 0.0200(8) -0.0006(6) 0.0021(6) 0.0077(6)
C3 0.0177(7) 0.0137(7) 0.0153(7) -0.0007(5) 0.0026(6) 0.0044(6)
C25 0.0202(7) 0.0124(7) 0.0147(7) -0.0022(5) -0.0005(6) 0.0030(6)
C26 0.0211(8) 0.0183(8) 0.0200(8) -0.0013(6) 0.0037(6) 0.0049(6)
C27 0.0260(8) 0.0223(8) 0.0203(8) -0.0005(6) 0.0075(7) 0.0014(7)
C28 0.0336(9) 0.0193(8) 0.0169(8) 0.0046(6) 0.0010(7) 0.0032(7)
C29 0.0259(8) 0.0181(8) 0.0206(8) 0.0004(6) -0.0023(6) 0.0063(7)
C30 0.0193(7) 0.0145(7) 0.0166(7) -0.0036(6) -0.0016(6) 0.0037(6)
C31 0.0198(7) 0.0132(7) 0.0172(7) -0.0049(6) -0.0011(6) 0.0033(6)
C32 0.0211(8) 0.0186(8) 0.0217(8) -0.0054(6) -0.0031(6) 0.0079(6)
C33 0.0173(8) 0.0235(8) 0.0308(9) -0.0085(7) 0.0014(7) 0.0072(6)
C34 0.0219(8) 0.0208(8) 0.0265(8) -0.0047(6) 0.0080(7) 0.0034(6)
C35 0.0214(8) 0.0166(7) 0.0208(8) -0.0012(6) 0.0038(6) 0.0047(6)
C36 0.0168(7) 0.0128(7) 0.0179(7) -0.0039(5) 0.0001(6) 0.0036(6)
C4 0.0174(7) 0.0134(7) 0.0165(7) 0.0006(5) 0.0025(6) 0.0045(6)
C37 0.0220(7) 0.0110(7) 0.0177(7) 0.0008(5) 0.0043(6) 0.0041(6)
C38 0.0217(8) 0.0204(8) 0.0191(8) -0.0014(6) 0.0015(6) 0.0074(6)
C39 0.0215(8) 0.0246(8) 0.0259(8) -0.0009(6) 0.0064(7) 0.0085(7)
C40 0.0282(8) 0.0208(8) 0.0203(8) -0.0016(6) 0.0080(7) 0.0053(7)
C44 0.0289(9) 0.0396(11) 0.0266(9) -0.0084(8) 0.0080(7) 0.0058(8)
F4 0.0337(6) 0.0356(6) 0.0342(6) -0.0066(5) 0.0156(5) 0.0090(5)
F5 0.0553(8) 0.0582(9) 0.0870(11) -0.0527(8) 0.0443(8) -0.0222(7)
F6 0.0781(10) 0.1380(15) 0.0198(6) 0.0089(7) 0.0156(6) 0.0699(10)
C41 0.0264(8) 0.0230(8) 0.0173(8) -0.0003(6) 0.0013(7) 0.0054(7)
C42 0.0216(8) 0.0184(8) 0.0194(8) 0.0011(6) 0.0029(6) 0.0069(6)
C45 0.0504(14) 0.0746(18) 0.0479(13) 0.0082(12) 0.0135(11) 0.0298(13)
C46 0.0496(15) 0.080(2) 0.0713(18) 0.0069(15) -0.0019(13) 0.0256(14)
C47 0.0476(13) 0.0756(18) 0.0476(14) 0.0076(12) 0.0057(11) 0.0261(13)

loop_
_atom_type_symbol
_atom_type_description
_atom_type_scat_dispersion_real
_atom_type_scat_dispersion_imag
_atom_type_scat_source
C C 0.0033 0.0016 'International Tables Vol C Tables 4.2.6.8 and 6.1.1.4'
H H 0.0000 0.0000 'International Tables Vol C Tables 4.2.6.8 and 6.1.1.4'
F F 0.0171 0.0103 'International Tables Vol C Tables 4.2.6.8 and 6.1.1.4'

loop_
_geom_angle_atom_site_label_1
_geom_angle_atom_site_label_2
_geom_angle_atom_site_label_3
_geom_angle
_geom_angle_site_symmetry_1
_geom_angle_site_symmetry_3
C5 C1 C2 137.79(14) . .
C5 C1 C4 129.65(14) . .
C2 C1 C4 91.83(11) . .
C1 C5 C6 124.76(14) . .
C1 C5 C17 129.71(14) . .
C6 C5 C17 105.36(12) . .
C7 C6 C11 119.21(14) . .
C7 C6 C5 131.91(14) . .
C11 C6 C5 108.87(13) . .
C6 C7 C8 119.16(15) . .
C6 C7 H7 120.5(11) . .
C8 C7 H7 120.4(11) . .
C9 C8 C7 121.20(15) . .
C9 C8 H8 119.1(11) . .
C7 C8 H8 119.7(11) . .
C8 C9 C10 120.23(15) . .
C8 C9 H9 119.9(11) . .
C10 C9 H9 119.9(11) . .
C11 C10 C9 118.71(15) . .
C11 C10 H10 120.7(11) . .
C9 C10 H10 120.6(11) . .
C10 C11 C6 121.47(14) . .
C10 C11 C12 130.17(15) . .
C6 C11 C12 108.36(13) . .
C13 C12 C17 121.45(15) . .
C13 C12 C11 129.69(15) . .
C17 C12 C11 108.85(13) . .
C12 C13 C14 118.78(15) . .
C12 C13 H13 120.6(11) . .
C14 C13 H13 120.7(11) . .
C15 C14 C13 120.30(15) . .
C15 C14 H14 120.6(12) . .
C13 C14 H14 119.1(12) . .
C14 C15 C16 121.09(16) . .
C14 C15 H15 120.0(12) . .
C16 C15 H15 118.9(12) . .
C15 C16 C17 119.33(16) . .
C15 C16 H16 119.9(11) . .
C17 C16 H16 120.8(11) . .
C16 C17 C12 119.04(14) . .
C16 C17 C5 132.34(14) . .
C12 C17 C5 108.53(13) . .
C18 C2 C1 133.42(14) . .
C18 C2 C3 133.11(14) . .
C1 C2 C3 92.19(11) . .
C2 C18 C19 129.07(14) . .
C2 C18 H18 116.3(10) . .
C19 C18 H18 114.5(10) . .
C20 C19 C24 118.23(14) . .
C20 C19 C18 123.58(14) . .
C24 C19 C18 118.14(14) . .
C21 C20 C19 120.72(14) . .
C21 C20 H20 121.0(11) . .
C19 C20 H20 118.2(11) . .
C20 C21 C22 119.95(15) . .
C20 C21 H21 119.3(11) . .
C22 C21 H21 120.7(11) . .
C23 C22 C21 120.47(15) . .
C23 C22 C43 120.07(14) . .
C21 C22 C43 119.45(14) . .
F1 C43 F3 106.56(15) . .
F1 C43 F2 105.92(15) . .
F3 C43 F2 106.35(15) . .
F1 C43 C22 112.53(14) . .
F3 C43 C22 112.57(14) . .
F2 C43 C22 112.42(14) . .
C24 C23 C22 119.35(14) . .
C24 C23 H23 119.7(11) . .
C22 C23 H23 121.0(11) . .
C23 C24 C19 121.26(15) . .
C23 C24 H24 119.5(10) . .
C19 C24 H24 119.2(10) . .
C25 C3 C36 102.40(12) . .
C25 C3 C2 121.18(12) . .
C36 C3 C2 117.61(12) . .
C25 C3 C4 119.19(12) . .
C36 C3 C4 110.47(12) . .
C2 C3 C4 86.13(11) . .
C26 C25 C30 120.26(14) . .
C26 C25 C3 129.66(14) . .
C30 C25 C3 110.09(13) . .
C25 C26 C27 118.65(15) . .
C25 C26 H26 120.7(11) . .
C27 C26 H26 120.6(11) . .
C28 C27 C26 120.87(16) . .
C28 C27 H27 121.2(12) . .
C26 C27 H27 117.9(12) . .
C29 C28 C27 120.82(15) . .
C29 C28 H28 118.4(13) . .
C27 C28 H28 120.8(13) . .
C28 C29 C30 118.52(15) . .
C28 C29 H29 122.0(12) . .
C30 C29 H29 119.5(12) . .
C29 C30 C25 120.87(15) . .
C29 C30 C31 130.29(15) . .
C25 C30 C31 108.82(13) . .
C32 C31 C36 120.40(15) . .
C32 C31 C30 131.28(15) . .
C36 C31 C30 108.32(13) . .
C33 C32 C31 118.63(15) . .
C33 C32 H32 120.6(10) . .
C31 C32 H32 120.7(10) . .
C32 C33 C34 120.83(15) . .
C32 C33 H33 120.6(12) . .
C34 C33 H33 118.5(12) . .
C33 C34 C35 120.74(16) . .
C33 C34 H34 120.9(11) . .
C35 C34 H34 118.4(11) . .
C36 C35 C34 118.58(15) . .
C36 C35 H35 120.8(11) . .
C34 C35 H35 120.6(11) . .
C35 C36 C31 120.77(14) . .
C35 C36 C3 129.08(14) . .
C31 C36 C3 110.04(13) . .
C37 C4 C1 118.18(13) . .
C37 C4 C3 114.99(12) . .
C1 C4 C3 87.29(11) . .
C37 C4 H4 110.4(10) . .
C1 C4 H4 113.1(10) . .
C3 C4 H4 111.0(10) . .
C38 C37 C42 118.85(14) . .
C38 C37 C4 122.53(14) . .
C42 C37 C4 118.63(14) . .
C37 C38 C39 120.67(15) . .
C37 C38 H38 120.1(11) . .
C39 C38 H38 119.1(11) . .
C40 C39 C38 119.83(15) . .
C40 C39 H39 121.9(12) . .
C38 C39 H39 118.2(12) . .
C39 C40 C41 120.09(15) . .
C39 C40 C44 121.17(16) . .
C41 C40 C44 118.69(15) . .
F4 C44 F6 106.38(15) . .
F4 C44 F5 105.32(16) . .
F6 C44 F5 107.26(17) . .
F4 C44 C40 113.74(15) . .
F6 C44 C40 111.97(16) . .
F5 C44 C40 111.68(15) . .
C42 C41 C40 119.71(15) . .
C42 C41 H41 120.3(11) . .
C40 C41 H41 120.0(11) . .
C41 C42 C37 120.85(15) . .
C41 C42 H42 120.4(11) . .
C37 C42 H42 118.7(11) . .
C46 C45 H45A 109.5 . .
C46 C45 H45B 109.5 . .
H45A C45 H45B 109.5 . .
C46 C45 H45C 109.5 . .
H45A C45 H45C 109.5 . .
H45B C45 H45C 109.5 . .
C47 C46 C45 116.6(2) . .
C47 C46 H46A 108.2 . .
C45 C46 H46A 108.2 . .
C47 C46 H46B 108.2 . .
C45 C46 H46B 108.2 . .
H46A C46 H46B 107.3 . .
C46 C47 C47 118.3(3) . 2_666
C46 C47 H47A 107.7 . .
C47 C47 H47A 107.7 2_666 .
C46 C47 H47B 107.7 . .
C47 C47 H47B 107.7 2_666 .
H47A C47 H47B 107.1 . .

loop_
_geom_bond_atom_site_label_1
_geom_bond_atom_site_label_2
_geom_bond_distance
_geom_bond_site_symmetry_2
C1 C5 1.355(2) .
C1 C2 1.468(2) .
C1 C4 1.527(2) .
C5 C6 1.486(2) .
C5 C17 1.486(2) .
C6 C7 1.392(2) .
C6 C11 1.407(2) .
C7 C8 1.393(2) .
C7 H7 0.949(19) .
C8 C9 1.388(2) .
C8 H8 0.96(2) .
C9 C10 1.392(2) .
C9 H9 0.972(19) .
C10 C11 1.388(2) .
C10 H10 0.967(19) .
C11 C12 1.466(2) .
C12 C13 1.388(2) .
C12 C17 1.407(2) .
C13 C14 1.390(2) .
C13 H13 0.982(19) .
C14 C15 1.388(2) .
C14 H14 0.96(2) .
C15 C16 1.392(2) .
C15 H15 0.98(2) .
C16 C17 1.394(2) .
C16 H16 0.948(19) .
C2 C18 1.347(2) .
C2 C3 1.538(2) .
C18 C19 1.462(2) .
C18 H18 0.964(17) .
C19 C20 1.401(2) .
C19 C24 1.403(2) .
C20 C21 1.381(2) .
C20 H20 0.970(19) .
C21 C22 1.392(2) .
C21 H21 0.962(19) .
C22 C23 1.387(2) .
C22 C43 1.497(2) .
C43 F1 1.329(2) .
C43 F3 1.329(2) .
C43 F2 1.330(2) .
C23 C24 1.383(2) .
C23 H23 0.941(19) .
C24 H24 0.995(18) .
C3 C25 1.511(2) .
C3 C36 1.518(2) .
C3 C4 1.611(2) .
C25 C26 1.388(2) .
C25 C30 1.400(2) .
C26 C27 1.389(2) .
C26 H26 0.956(18) .
C27 C28 1.389(3) .
C27 H27 0.95(2) .
C28 C29 1.386(3) .
C28 H28 0.91(2) .
C29 C30 1.387(2) .
C29 H29 0.97(2) .
C30 C31 1.467(2) .
C31 C32 1.391(2) .
C31 C36 1.402(2) .
C32 C33 1.390(2) .
C32 H32 0.972(18) .
C33 C34 1.390(3) .
C33 H33 0.95(2) .
C34 C35 1.393(2) .
C34 H34 0.97(2) .
C35 C36 1.385(2) .
C35 H35 0.960(19) .
C4 C37 1.505(2) .
C4 H4 0.974(18) .
C37 C38 1.388(2) .
C37 C42 1.399(2) .
C38 C39 1.390(2) .
C38 H38 0.950(19) .
C39 C40 1.388(2) .
C39 H39 0.94(2) .
C40 C41 1.393(2) .
C40 C44 1.498(2) .
C44 F4 1.325(2) .
C44 F6 1.328(2) .
C44 F5 1.346(2) .
C41 C42 1.381(2) .
C41 H41 0.970(19) .
C42 H42 0.943(18) .
C45 C46 1.508(4) .
C45 H45A 0.9800 .
C45 H45B 0.9800 .
C45 H45C 0.9800 .
C46 C47 1.473(4) .
C46 H46A 0.9900 .
C46 H46B 0.9900 .
C47 C47 1.484(5) 2_666
C47 H47A 0.9900 .
C47 H47B 0.9900 .

loop_
_geom_torsion_atom_site_label_1
_geom_torsion_atom_site_label_2
_geom_torsion_atom_site_label_3
_geom_torsion_atom_site_label_4
_geom_torsion
_geom_torsion_site_symmetry_4
C2 C1 C5 C6 -176.60(16) .
C4 C1 C5 C6 -9.4(3) .
C2 C1 C5 C17 -2.1(3) .
C4 C1 C5 C17 165.17(15) .
C1 C5 C6 C7 -6.1(3) .
C17 C5 C6 C7 178.27(16) .
C1 C5 C6 C11 175.07(14) .
C17 C5 C6 C11 -0.57(16) .
C11 C6 C7 C8 -0.1(2) .
C5 C6 C7 C8 -178.87(15) .
C6 C7 C8 C9 0.4(2) .
C7 C8 C9 C10 -0.6(2) .
C8 C9 C10 C11 0.5(2) .
C9 C10 C11 C6 -0.2(2) .
C9 C10 C11 C12 179.37(15) .
C7 C6 C11 C10 0.1(2) .
C5 C6 C11 C10 179.06(14) .
C7 C6 C11 C12 -179.63(14) .
C5 C6 C11 C12 -0.62(17) .
C10 C11 C12 C13 3.3(3) .
C6 C11 C12 C13 -177.09(16) .
C10 C11 C12 C17 -177.99(15) .
C6 C11 C12 C17 1.66(17) .
C17 C12 C13 C14 1.0(2) .
C11 C12 C13 C14 179.60(15) .
C12 C13 C14 C15 -0.8(3) .
C13 C14 C15 C16 -0.3(3) .
C14 C15 C16 C17 1.1(3) .
C15 C16 C17 C12 -0.8(2) .
C15 C16 C17 C5 -177.05(16) .
C13 C12 C17 C16 -0.2(2) .
C11 C12 C17 C16 -179.07(14) .
C13 C12 C17 C5 176.86(14) .
C11 C12 C17 C5 -2.01(17) .
C1 C5 C17 C16 2.8(3) .
C6 C5 C17 C16 178.12(16) .
C1 C5 C17 C12 -173.75(15) .
C6 C5 C17 C12 1.60(16) .
C5 C1 C2 C18 -34.5(3) .
C4 C1 C2 C18 155.26(17) .
C5 C1 C2 C3 157.54(19) .
C4 C1 C2 C3 -12.66(11) .
C1 C2 C18 C19 -175.71(15) .
C3 C2 C18 C19 -12.4(3) .
C2 C18 C19 C20 -20.5(2) .
C2 C18 C19 C24 162.20(15) .
C24 C19 C20 C21 -1.0(2) .
C18 C19 C20 C21 -178.31(14) .
C19 C20 C21 C22 0.7(2) .
C20 C21 C22 C23 0.0(2) .
C20 C21 C22 C43 178.43(14) .
C23 C22 C43 F1 -139.63(16) .
C21 C22 C43 F1 42.0(2) .
C23 C22 C43 F3 -19.2(2) .
C21 C22 C43 F3 162.39(15) .
C23 C22 C43 F2 100.88(18) .
C21 C22 C43 F2 -77.53(19) .
C21 C22 C23 C24 -0.3(2) .
C43 C22 C23 C24 -178.72(14) .
C22 C23 C24 C19 -0.1(2) .
C20 C19 C24 C23 0.7(2) .
C18 C19 C24 C23 178.16(14) .
C18 C2 C3 C25 -33.9(2) .
C1 C2 C3 C25 134.04(13) .
C18 C2 C3 C36 92.9(2) .
C1 C2 C3 C36 -99.11(14) .
C18 C2 C3 C4 -155.98(17) .
C1 C2 C3 C4 12.00(11) .
C36 C3 C25 C26 -176.17(15) .
C2 C3 C25 C26 -42.7(2) .
C4 C3 C25 C26 61.6(2) .
C36 C3 C25 C30 3.90(15) .
C2 C3 C25 C30 137.35(14) .
C4 C3 C25 C30 -118.31(14) .
C30 C25 C26 C27 -0.5(2) .
C3 C25 C26 C27 179.59(14) .
C25 C26 C27 C28 -0.2(2) .
C26 C27 C28 C29 0.3(2) .
C27 C28 C29 C30 0.2(2) .
C28 C29 C30 C25 -0.8(2) .
C28 C29 C30 C31 -178.69(15) .
C26 C25 C30 C29 1.0(2) .
C3 C25 C30 C29 -179.07(13) .
C26 C25 C30 C31 179.26(13) .
C3 C25 C30 C31 -0.80(16) .
C29 C30 C31 C32 -5.5(3) .
C25 C30 C31 C32 176.40(15) .
C29 C30 C31 C36 175.05(15) .
C25 C30 C31 C36 -3.00(16) .
C36 C31 C32 C33 -1.6(2) .
C30 C31 C32 C33 179.08(15) .
C31 C32 C33 C34 -0.3(2) .
C32 C33 C34 C35 1.3(2) .
C33 C34 C35 C36 -0.3(2) .
C34 C35 C36 C31 -1.6(2) .
C34 C35 C36 C3 174.13(14) .
C32 C31 C36 C35 2.6(2) .
C30 C31 C36 C35 -177.97(13) .
C32 C31 C36 C3 -173.89(13) .
C30 C31 C36 C3 5.59(16) .
C25 C3 C36 C35 178.15(15) .
C2 C3 C36 C35 42.7(2) .
C4 C3 C36 C35 -53.9(2) .
C25 C3 C36 C31 -5.79(15) .
C2 C3 C36 C31 -141.29(13) .
C4 C3 C36 C31 122.17(13) .
C5 C1 C4 C37 83.6(2) .
C2 C1 C4 C37 -104.95(14) .
C5 C1 C4 C3 -159.37(16) .
C2 C1 C4 C3 12.08(11) .
C25 C3 C4 C37 -15.39(19) .
C36 C3 C4 C37 -133.50(13) .
C2 C3 C4 C37 108.43(13) .
C25 C3 C4 C1 -135.36(13) .
C36 C3 C4 C1 106.53(12) .
C2 C3 C4 C1 -11.54(10) .
C1 C4 C37 C38 5.1(2) .
C3 C4 C37 C38 -95.93(17) .
C1 C4 C37 C42 -175.42(13) .
C3 C4 C37 C42 83.59(17) .
C42 C37 C38 C39 0.8(2) .
C4 C37 C38 C39 -179.72(15) .
C37 C38 C39 C40 -0.6(2) .
C38 C39 C40 C41 0.2(3) .
C38 C39 C40 C44 177.64(16) .
C39 C40 C44 F4 14.8(3) .
C41 C40 C44 F4 -167.76(16) .
C39 C40 C44 F6 135.43(18) .
C41 C40 C44 F6 -47.1(2) .
C39 C40 C44 F5 -104.3(2) .
C41 C40 C44 F5 73.2(2) .
C39 C40 C41 C42 0.0(2) .
C44 C40 C41 C42 -177.52(16) .
C40 C41 C42 C37 0.2(2) .
C38 C37 C42 C41 -0.6(2) .
C4 C37 C42 C41 179.88(14) .
C45 C46 C47 C47 179.3(3) 2_666
